data_1548965
loop_
_publ_author_name
'Keller, Sarah'
'Prescimone, Alessandro'
'Constable, Edwin C.'
'Housecroft, Catherine E.'

_publ_section_title
;
 Copper(i) and silver(i) complexes of
 9,9-dimethyl-4,5-bis(di-tert-butylphosphino)xanthene: photophysical
 properties and structural rigidity under pressure.
;
_journal_issue 4
_journal_name_full
'Photochemical &amp; photobiological sciences : Official journal of the European Photochemistry Association and the European Society for Photobiology'
_journal_page_first 375
_journal_page_last 385
_journal_paper_doi 10.1039/c7pp00432j
_journal_volume 17
_journal_year 2018
_chemical_compound_source 'Sarah Keller'
_chemical_formula_moiety 'C41 H56 Cu1 F6 N2 O1 P3'
_chemical_formula_sum 'C41 H56 Cu F6 N2 O P3'
_chemical_formula_weight 863.36
_space_group_IT_number 14
_space_group_name_Hall '-P 2ybc'
_space_group_name_H-M_alt 'P 1 21/c 1'
_symmetry_cell_setting monoclinic
_symmetry_space_group_name_Hall '-P 2ybc'
_symmetry_space_group_name_H-M 'P 1 21/c 1'
_atom_sites_solution_hydrogens difmap
_atom_sites_solution_primary other
_audit_creation_date 2017-10-17
_audit_creation_method CRYSTALS_ver_14.61_build_6236
_audit_update_record
;
2017-11-03 deposited with the CCDC.
2018-01-21 downloaded from the CCDC.
;
_cell_angle_alpha 90
_cell_angle_beta 99.44(3)
_cell_angle_gamma 90
_cell_formula_units_Z 8
_cell_length_a 23.191(18)
_cell_length_b 14.3350(9)
_cell_length_c 21.247(2)
_cell_measurement_reflns_used 3920
_cell_measurement_temperature 293
_cell_measurement_theta_max 17.6990
_cell_measurement_theta_min 1.6470
_cell_volume 6968(5)
_computing_cell_refinement 'CrysAlisPro 1.171.38.41k (Rigaku OD, 2015)'
_computing_data_collection 'CrysAlisPro 1.171.38.41k (Rigaku OD, 2015)'
_computing_data_reduction 'CrysAlisPro 1.171.38.41k (Rigaku OD, 2015)'
_computing_molecular_graphics 'CAMERON (Watkin et al., 1996)'
_computing_publication_material 'CRYSTALS (Betteridge et al., 2003)'
_computing_structure_refinement 'CRYSTALS (Betteridge et al., 2003)'
_computing_structure_solution 'Superflip (Palatinus & Chapuis, 2007)'
_diffrn_ambient_pressure 3300000
_diffrn_ambient_temperature 293
_diffrn_measured_fraction_theta_full 0.406
_diffrn_measured_fraction_theta_max 0.377
_diffrn_measurement_device 'Newport IS4CCD (4 circle)'
_diffrn_measurement_device_type 'Pilatus 300K'
_diffrn_measurement_method
;
omega rotation with 0.4 degree frames'_diffrn_detector_area_resol_mean
;
_diffrn_measurement_specimen_support 'MiTeGen loop'
_diffrn_radiation_monochromator 'double crystal Silicon 111'
_diffrn_radiation_probe x-ray
_diffrn_radiation_source 'Diamond Light Source Beamline I19'
_diffrn_radiation_type Synchrotron
_diffrn_radiation_wavelength 0.48590
_diffrn_reflns_av_R_equivalents 0.202
_diffrn_reflns_limit_h_max 12
_diffrn_reflns_limit_h_min -12
_diffrn_reflns_limit_k_max 17
_diffrn_reflns_limit_k_min -17
_diffrn_reflns_limit_l_max 25
_diffrn_reflns_limit_l_min -24
_diffrn_reflns_number 29125
_diffrn_reflns_theta_full 13.258
_diffrn_reflns_theta_max 17.677
_diffrn_reflns_theta_min 1.646
_diffrn_standards_number 0
_exptl_absorpt_coefficient_mu 0.838
_exptl_absorpt_correction_T_max 1.00000
_exptl_absorpt_correction_T_min 0.11271
_exptl_absorpt_correction_type multi-scan
_exptl_absorpt_process_details
;
CrysAlisPro 1.171.38.46 (Rigaku Oxford Diffraction, 2015)
Empirical absorption correction using spherical harmonics,
 implemented in SCALE3 ABSPACK scaling algorithm.
;
_exptl_crystal_colour yellow
_exptl_crystal_density_diffrn 1.646
_exptl_crystal_density_method 'not measured'
_exptl_crystal_description block
_exptl_crystal_F_000 3616
_exptl_crystal_recrystallization_method
; 
DCM /Et2O 
;
_exptl_crystal_size_max 0.050
_exptl_crystal_size_mid 0.050
_exptl_crystal_size_min 0.040
_refine_diff_density_max 1.05
_refine_diff_density_min -0.96
_refine_ls_extinction_method None
_refine_ls_goodness_of_fit_ref 1.1462
_refine_ls_hydrogen_treatment mixed
_refine_ls_matrix_type full
_refine_ls_number_parameters 467
_refine_ls_number_reflns 3934
_refine_ls_number_restraints 484
_refine_ls_R_factor_all 0.1883
_refine_ls_R_factor_gt 0.1272
_refine_ls_shift/su_max 0.0003109
_refine_ls_shift/su_mean 0.0000189
_refine_ls_structure_factor_coef Fsqd
_refine_ls_weighting_details
;
 Method, part 1, Chebychev polynomial, (Watkin, 1994, Prince, 1982) 
 [weight] = 1.0/[A~0~*T~0~(x)+A~1~*T~1~(x) ... +A~n-1~]*T~n-1~(x)] 
 where A~i~ are the Chebychev coefficients listed below and x= Fcalc/Fmax 
 Method = Robust Weighting (Prince, 1982) 
 W = [weight] * [1-(deltaF/6*sigmaF)^2^]^2^ 
 A~i~ are: 
 324. 223. 73.8 
;
_refine_ls_weighting_scheme calc
_refine_ls_wR_factor_all 0.1429
_refine_ls_wR_factor_gt 0.1311
_refine_ls_wR_factor_ref 0.1429
_reflns_limit_h_max 12
_reflns_limit_h_min -10
_reflns_limit_k_max 17
_reflns_limit_k_min 0
_reflns_limit_l_max 25
_reflns_limit_l_min 0
_reflns_number_gt 2263
_reflns_number_total 5365
_reflns_threshold_expression I>2.0\s(I)
_oxford_diffrn_Wilson_B_factor 1.72
_oxford_diffrn_Wilson_scale 1.88
_oxford_refine_ls_r_factor_ref 0.1883
_oxford_refine_ls_scale 0.6376(18)
_oxford_reflns_number_all 3934
_oxford_reflns_threshold_expression_ref I>-10.0\s(I)
_oxford_structure_analysis_title 'SK122re_2_ in P2(1)/c'
_cod_data_source_file c7pp00432j2.cif
_cod_data_source_block SK122re_5
_cod_depositor_comments
;
The following automatic conversions were performed:

'_atom_sites_solution_primary' value 'Other' changed to 'other'
according to
/home/data/users/saulius/crontab/automatic-downloads/rss-feeds/RSC/lib/dictionaries/cif_core.dic
dictionary named 'cif_core.dic' version 2.4.2 from 2011-04-26.

Automatic conversion script
Id: cif_fix_values 4973 2017-02-22 13:04:09Z antanas 

 Adding full bibliography for 1548955--1548966.cif.
;
_cod_original_sg_symbol_H-M 'P 21/c '
_cod_original_formula_sum 'C41 H56 Cu1 F6 N2 O1 P3'
_cod_database_code 1548965
_oxdiff_exptl_absorpt_empirical_full_min 0.587
_oxdiff_exptl_absorpt_empirical_full_max 5.400
_oxdiff_exptl_absorpt_empirical_details
;
Empirical correction (ABSPACK) includes:
- Absorption correction using spherical harmonics
- Frame scaling
;

loop_
_symmetry_equiv_pos_as_xyz
x,y,z
-x,-y,-z
x,-y+1/2,z+1/2
-x,y+1/2,-z+1/2

loop_
_atom_site_label
_atom_site_type_symbol
_atom_site_fract_x
_atom_site_fract_y
_atom_site_fract_z
_atom_site_U_iso_or_equiv
_atom_site_occupancy
_atom_site_adp_type
_atom_site_refinement_flags_posn
_atom_site_refinement_flags_adp
Cu1 Cu 0.6274(3) 1.08166(17) 0.78685(13) 0.0291 1.0000 Uani . U
Cu2 Cu 0.8667(3) 0.59956(18) 0.70479(13) 0.0287 1.0000 Uani . U
P2 P 0.6264(6) 0.9303(4) 0.8188(3) 0.0285 1.0000 Uani . U
P1 P 0.6245(6) 1.2168(4) 0.8416(3) 0.0285 1.0000 Uani . U
P5 P 0.8808(7) 0.7312(4) 0.6495(3) 0.0270 1.0000 Uani . U
P4 P 0.8692(7) 0.4479(4) 0.6715(3) 0.0279 1.0000 Uani . U
P6 P 0.8567(7) 0.3952(4) 1.0122(3) 0.0329 1.0000 Uani . U
P3 P 0.6584(8) 0.8817(5) 0.5210(4) 0.0451 1.0000 Uani . U
F9 F 0.8563(12) 0.3987(8) 0.9364(5) 0.0510 1.0000 Uani . U
F8 F 0.9110(13) 0.3251(8) 1.0240(6) 0.0417 1.0000 Uani . U
F10 F 0.8560(12) 0.3942(8) 1.0880(5) 0.0456 1.0000 Uani . U
F7 F 0.8001(14) 0.4659(8) 1.0040(6) 0.0524 1.0000 Uani . U
F11 F 0.9028(13) 0.4853(8) 1.0221(7) 0.0568 1.0000 Uani . U
F12 F 0.8154(13) 0.3040(7) 1.0022(6) 0.0481 1.0000 Uani . U
F6 F 0.6070(15) 0.8354(9) 0.4684(7) 0.0495 1.0000 Uani . U
F2 F 0.6132(16) 0.9134(10) 0.5629(6) 0.0636 1.0000 Uani . U
F4 F 0.6455(15) 0.9794(9) 0.4835(7) 0.0599 1.0000 Uani . U
F5 F 0.7089(15) 0.9238(10) 0.5754(7) 0.0834 1.0000 Uani . U
F3 F 0.6603(14) 0.7818(9) 0.5581(7) 0.0585 1.0000 Uani . U
F1 F 0.7059(19) 0.8526(11) 0.4793(8) 0.0647 1.0000 Uani . U
N2 N 0.5638(10) 1.0975(7) 0.7025(4) 0.0222 1.0000 Uani G U
N3 N 0.7986(10) 0.6171(8) 0.7651(5) 0.0282 1.0000 Uani G U
N4 N 0.9176(11) 0.6121(8) 0.7935(4) 0.0288 1.0000 Uani G U
N1 N 0.6803(10) 1.0964(9) 0.7171(5) 0.0289 1.0000 Uani G U
O1 O 0.5342(15) 1.0694(10) 0.8416(7) 0.0319 1.0000 Uani . U
O2 O 0.9717(15) 0.5809(9) 0.6621(7) 0.0300 1.0000 Uani . U
C1 C 0.7419(10) 1.0961(9) 0.7267(5) 0.032(2) 1.0000 Uiso G U
C2 C 0.7908(10) 0.5707(9) 0.8728(4) 0.031(2) 1.0000 Uiso G U
C3 C 0.6996(16) 0.8901(15) 0.8736(10) 0.031(2) 1.0000 Uiso D U
C4 C 0.694(2) 0.9303(15) 0.9389(10) 0.031(2) 1.0000 Uiso . U
C5 C 0.6600(16) 0.8387(15) 0.7140(11) 0.032(2) 1.0000 Uiso D U
C6 C 0.559(2) 0.8815(14) 0.7080(10) 0.031(2) 1.0000 Uiso . U
C7 C 0.595(2) 0.7439(13) 0.7682(10) 0.030(2) 1.0000 Uiso . U
C8 C 0.8250(9) 0.5972(10) 0.8276(7) 0.0309(18) 1.0000 Uiso G U
C9 C 0.683(3) 1.2336(15) 0.9139(11) 0.0316(19) 1.0000 Uiso . U
C10 C 0.742(3) 1.1924(15) 0.8981(11) 0.032(2) 1.0000 Uiso . U
C11 C 0.691(2) 1.3314(13) 0.9423(10) 0.032(2) 1.0000 Uiso . U
C12 C 0.5564(10) 1.2254(10) 0.8762(7) 0.0279(16) 1.0000 Uiso G U
C13 C 0.5217(11) 1.1451(8) 0.8737(7) 0.0273(16) 1.0000 Uiso G U
C14 C 0.7037(9) 0.5840(10) 0.7933(7) 0.031(2) 1.0000 Uiso G U
C15 C 0.5282(11) 0.9837(7) 0.8684(7) 0.0278(16) 1.0000 Uiso G U
C16 C 0.4801(10) 0.9699(8) 0.8990(7) 0.0273(16) 1.0000 Uiso G U
C17 C 0.4700(10) 0.8827(10) 0.9239(7) 0.0271(18) 1.0000 Uiso G U
C18 C 0.436(2) 1.0535(14) 0.9039(10) 0.0277(16) 1.0000 Uiso . U
C19 C 0.4736(10) 1.1431(8) 0.9055(7) 0.0276(16) 1.0000 Uiso G U
C20 C 0.4602(10) 1.2215(10) 0.9400(7) 0.0280(18) 1.0000 Uiso G U
C21 C 0.811(2) 0.8470(14) 0.7005(10) 0.027(2) 1.0000 Uiso . U
C22 C 0.5429(10) 1.3038(8) 0.9107(7) 0.0279(19) 1.0000 Uiso G U
C23 C 0.387(2) 1.0565(14) 0.8408(9) 0.028(2) 1.0000 Uiso . U
C24 C 0.400(2) 1.0474(14) 0.9566(9) 0.028(2) 1.0000 Uiso . U
C25 C 0.6274(18) 1.3254(14) 0.7881(11) 0.0294(17) 1.0000 Uiso D U
C26 C 0.582(2) 1.3021(14) 0.7250(9) 0.030(2) 1.0000 Uiso . U
C27 C 0.6873(19) 1.3322(15) 0.7705(11) 0.030(2) 1.0000 Uiso D U
C28 C 0.5900(10) 1.0905(9) 0.6480(7) 0.0301(18) 1.0000 Uiso G U
C29 C 0.5555(11) 1.0758(10) 0.5886(5) 0.0307(19) 1.0000 Uiso G U
C30 C 0.4686(10) 1.0752(10) 0.6381(7) 0.031(2) 1.0000 Uiso G U
C31 C 0.7485(17) 0.9387(14) 0.8486(11) 0.033(2) 1.0000 Uiso D U
C33 C 0.874(2) 0.8409(14) 0.6960(10) 0.0269(17) 1.0000 Uiso . U
C34 C 0.906(2) 0.8191(13) 0.7636(9) 0.027(2) 1.0000 Uiso . U
C35 C 0.885(2) 0.9329(12) 0.6738(10) 0.027(2) 1.0000 Uiso . U
C36 C 0.831(3) 0.7333(16) 0.5671(11) 0.0284(18) 1.0000 Uiso . U
C37 C 0.781(3) 0.6953(15) 0.5749(11) 0.029(2) 1.0000 Uiso . U
C38 C 0.866(2) 0.6693(14) 0.5228(10) 0.029(2) 1.0000 Uiso . U
C39 C 0.831(2) 0.8298(13) 0.5364(9) 0.029(2) 1.0000 Uiso . U
C40 C 0.9513(10) 0.7383(10) 0.6271(7) 0.0262(16) 1.0000 Uiso G U
C41 C 0.9709(11) 0.8183(7) 0.5987(7) 0.0264(18) 1.0000 Uiso G U
C42 C 1.0249(11) 0.8170(7) 0.5769(6) 0.0263(19) 1.0000 Uiso G U
C43 C 1.0594(10) 0.7358(10) 0.5835(7) 0.0266(18) 1.0000 Uiso G U
C44 C 0.6104(16) 0.8460(14) 0.7511(11) 0.0306(18) 1.0000 Uiso D U
C45 C 0.797(2) 0.4082(15) 0.6183(10) 0.0301(19) 1.0000 Uiso . U
C46 C 0.805(2) 0.4364(14) 0.5500(10) 0.030(2) 1.0000 Uiso . U
C47 C 0.791(2) 0.3056(13) 0.6189(10) 0.030(2) 1.0000 Uiso . U
C48 C 0.890(2) 0.3580(12) 0.7397(10) 0.0288(18) 1.0000 Uiso D U
C49 C 0.952(2) 0.4010(14) 0.7767(10) 0.029(2) 1.0000 Uiso . U
C50 C 0.904(2) 0.2608(11) 0.7207(10) 0.029(2) 1.0000 Uiso D U
C51 C 0.846(2) 0.3601(14) 0.7802(10) 0.029(2) 1.0000 Uiso . U
C52 C 0.9325(10) 0.4320(10) 0.6284(7) 0.0273(16) 1.0000 Uiso G U
C53 C 0.9762(11) 0.4996(7) 0.6335(6) 0.0266(16) 1.0000 Uiso G U
C55 C 1.0398(11) 0.6559(7) 0.6119(7) 0.0264(16) 1.0000 Uiso G U
C56 C 1.0265(10) 0.4837(9) 0.6071(7) 0.0267(16) 1.0000 Uiso G U
C57 C 1.077(2) 0.5624(14) 0.6111(10) 0.0267(16) 1.0000 Uiso . U
C58 C 1.114(2) 0.5524(14) 0.5637(10) 0.027(2) 1.0000 Uiso . U
C59 C 1.0331(10) 0.4001(10) 0.5756(7) 0.0274(18) 1.0000 Uiso G U
C60 C 0.9894(11) 0.3324(7) 0.5705(6) 0.0280(19) 1.0000 Uiso G U
C61 C 0.9391(10) 0.3484(8) 0.5969(7) 0.0276(18) 1.0000 Uiso G U
C64 C 0.8868(10) 0.6018(10) 0.8444(8) 0.0312(18) 1.0000 Uiso G U
C65 C 0.9788(11) 0.6118(9) 0.8047(6) 0.032(2) 1.0000 Uiso G U
C66 C 1.0091(10) 0.6013(10) 0.8668(7) 0.032(2) 1.0000 Uiso G U
C67 C 0.9783(11) 0.5910(9) 0.9177(4) 0.032(2) 1.0000 Uiso G U
C83 C 0.7715(10) 1.1016(10) 0.6739(7) 0.032(2) 1.0000 Uiso G U
C84 C 0.6780(11) 1.1077(9) 0.6021(4) 0.031(2) 1.0000 Uiso G U
C85 C 0.6484(10) 1.1022(10) 0.6548(7) 0.0299(18) 1.0000 Uiso G U
C86 C 1.117(2) 0.5583(14) 0.6807(9) 0.027(2) 1.0000 Uiso . U
C87 C 0.5081(11) 0.8092(7) 0.9182(6) 0.0278(19) 1.0000 Uiso G U
C88 C 0.5562(10) 0.8230(8) 0.8876(7) 0.0277(18) 1.0000 Uiso G U
C90 C 0.601(2) 1.4164(13) 0.8161(10) 0.029(2) 1.0000 Uiso . U
C91 C 0.660(2) 1.1741(14) 0.9677(10) 0.032(2) 1.0000 Uiso . U
C92 C 0.7380(10) 0.6104(9) 0.7480(4) 0.031(2) 1.0000 Uiso G U
C93 C 0.755(2) 0.4600(14) 0.6394(11) 0.031(2) 1.0000 Uiso . U
C94 C 0.717(2) 0.7864(13) 0.8758(11) 0.032(2) 1.0000 Uiso . U
C95 C 0.9857(11) 0.6571(7) 0.6337(6) 0.0258(16) 1.0000 Uiso G U
C96 C 0.7301(10) 0.5641(9) 0.8557(6) 0.031(2) 1.0000 Uiso G U
C97 C 0.9171(11) 0.5913(9) 0.9065(6) 0.0322(19) 1.0000 Uiso G U
C98 C 0.4948(10) 1.3019(7) 0.9425(6) 0.0283(19) 1.0000 Uiso G U
C99 C 0.5663(10) 0.9103(10) 0.8627(7) 0.0283(16) 1.0000 Uiso G U
C100 C 0.7396(11) 1.1074(9) 0.6116(6) 0.032(2) 1.0000 Uiso G U
C101 C 0.4948(11) 1.0681(9) 0.5836(5) 0.031(2) 1.0000 Uiso G U
C102 C 0.5031(11) 1.0899(9) 0.6975(5) 0.032(2) 1.0000 Uiso G U
H11 H 0.7631 1.0919 0.7686 0.0383 1.0000 Uiso . .
H21 H 0.8088 0.5570 0.9154 0.0371 1.0000 Uiso . .
H41 H 0.7278 0.9137 0.9685 0.0379 1.0000 Uiso R .
H42 H 0.6911 0.9964 0.9361 0.0379 1.0000 Uiso R .
H43 H 0.6602 0.9060 0.9530 0.0379 1.0000 Uiso R .
H51 H 0.6937 0.8159 0.7412 0.0380 1.0000 Uiso R .
H52 H 0.6680 0.8985 0.6983 0.0380 1.0000 Uiso R .
H53 H 0.6497 0.7970 0.6792 0.0380 1.0000 Uiso R .
H61 H 0.5271 0.8867 0.7306 0.0368 1.0000 Uiso R .
H62 H 0.5677 0.9411 0.6924 0.0368 1.0000 Uiso R .
H63 H 0.5493 0.8396 0.6733 0.0368 1.0000 Uiso R .
H71 H 0.6270 0.7174 0.7963 0.0363 1.0000 Uiso R .
H72 H 0.5615 0.7449 0.7885 0.0363 1.0000 Uiso R .
H73 H 0.5872 0.7076 0.7304 0.0363 1.0000 Uiso R .
H101 H 0.7720 1.2001 0.9342 0.0384 1.0000 Uiso R .
H102 H 0.7528 1.2254 0.8629 0.0384 1.0000 Uiso R .
H103 H 0.7381 1.1280 0.8878 0.0384 1.0000 Uiso R .
H111 H 0.7210 1.3290 0.9784 0.0377 1.0000 Uiso R .
H112 H 0.7024 1.3719 0.9111 0.0377 1.0000 Uiso R .
H113 H 0.6560 1.3540 0.9547 0.0377 1.0000 Uiso R .
H141 H 0.6627 0.5794 0.7815 0.0375 1.0000 Uiso . .
H171 H 0.4372 0.8732 0.9449 0.0325 1.0000 Uiso . .
H201 H 0.4271 1.2201 0.9616 0.0335 1.0000 Uiso . .
H211 H 0.8037 0.9013 0.7239 0.0325 1.0000 Uiso R .
H212 H 0.7993 0.7933 0.7216 0.0325 1.0000 Uiso R .
H213 H 0.7886 0.8505 0.6588 0.0325 1.0000 Uiso R .
H221 H 0.5660 1.3586 0.9123 0.0333 1.0000 Uiso . .
H231 H 0.3604 1.1061 0.8437 0.0336 1.0000 Uiso R .
H232 H 0.4059 1.0662 0.8049 0.0336 1.0000 Uiso R .
H233 H 0.3663 0.9991 0.8360 0.0336 1.0000 Uiso R .
H241 H 0.3752 1.1000 0.9554 0.0340 1.0000 Uiso R .
H242 H 0.4260 1.0462 0.9963 0.0340 1.0000 Uiso R .
H243 H 0.3775 0.9920 0.9520 0.0340 1.0000 Uiso R .
H261 H 0.5808 1.3525 0.6958 0.0363 1.0000 Uiso R .
H262 H 0.5441 1.2932 0.7358 0.0363 1.0000 Uiso R .
H263 H 0.5937 1.2469 0.7059 0.0363 1.0000 Uiso R .
H271 H 0.6892 1.3852 0.7441 0.0363 1.0000 Uiso R .
H272 H 0.7155 1.3381 0.8082 0.0363 1.0000 Uiso R .
H273 H 0.6952 1.2775 0.7482 0.0363 1.0000 Uiso R .
H291 H 0.5729 1.0709 0.5514 0.0370 1.0000 Uiso . .
H301 H 0.4271 1.0702 0.6348 0.0378 1.0000 Uiso . .
H311 H 0.7848 0.9214 0.8735 0.0394 1.0000 Uiso R .
H312 H 0.7434 1.0042 0.8512 0.0394 1.0000 Uiso R .
H313 H 0.7482 0.9212 0.8054 0.0394 1.0000 Uiso R .
H341 H 0.9040 0.8718 0.7903 0.0328 1.0000 Uiso R .
H342 H 0.9459 0.8048 0.7623 0.0328 1.0000 Uiso R .
H343 H 0.8879 0.7673 0.7802 0.0328 1.0000 Uiso R .
H351 H 0.8781 0.9782 0.7045 0.0320 1.0000 Uiso R .
H352 H 0.9241 0.9359 0.6673 0.0320 1.0000 Uiso R .
H353 H 0.8594 0.9449 0.6347 0.0320 1.0000 Uiso R .
H371 H 0.7553 0.6951 0.5353 0.0347 1.0000 Uiso R .
H372 H 0.7643 0.7303 0.6053 0.0347 1.0000 Uiso R .
H373 H 0.7878 0.6331 0.5897 0.0347 1.0000 Uiso R .
H381 H 0.8442 0.6661 0.4808 0.0349 1.0000 Uiso R .
H382 H 0.9029 0.6963 0.5216 0.0349 1.0000 Uiso R .
H383 H 0.8706 0.6083 0.5403 0.0349 1.0000 Uiso R .
H391 H 0.8059 0.8292 0.4961 0.0347 1.0000 Uiso R .
H392 H 0.8693 0.8458 0.5308 0.0347 1.0000 Uiso R .
H393 H 0.8168 0.8745 0.5633 0.0347 1.0000 Uiso R .
H411 H 0.9480 0.8734 0.5942 0.0318 1.0000 Uiso . .
H421 H 1.0386 0.8712 0.5576 0.0315 1.0000 Uiso . .
H431 H 1.0962 0.7350 0.5686 0.0320 1.0000 Uiso . .
H461 H 0.7716 0.4192 0.5207 0.0361 1.0000 Uiso R .
H462 H 0.8385 0.4052 0.5392 0.0361 1.0000 Uiso R .
H463 H 0.8110 0.5019 0.5482 0.0361 1.0000 Uiso R .
H471 H 0.7558 0.2876 0.5929 0.0370 1.0000 Uiso R .
H472 H 0.7914 0.2846 0.6613 0.0370 1.0000 Uiso R .
H473 H 0.8233 0.2784 0.6028 0.0370 1.0000 Uiso R .
H491 H 0.9669 0.3620 0.8118 0.0356 1.0000 Uiso R .
H492 H 0.9458 0.4620 0.7917 0.0356 1.0000 Uiso R .
H493 H 0.9796 0.4037 0.7480 0.0356 1.0000 Uiso R .
H501 H 0.9135 0.2233 0.7578 0.0350 1.0000 Uiso R .
H502 H 0.9361 0.2624 0.6982 0.0350 1.0000 Uiso R .
H503 H 0.8708 0.2353 0.6939 0.0350 1.0000 Uiso R .
H511 H 0.8547 0.3166 0.8142 0.0347 1.0000 Uiso R .
H512 H 0.8429 0.4209 0.7973 0.0347 1.0000 Uiso R .
H513 H 0.8092 0.3438 0.7551 0.0347 1.0000 Uiso R .
H581 H 1.1338 0.4940 0.5689 0.0328 1.0000 Uiso R .
H582 H 1.1422 0.6013 0.5679 0.0328 1.0000 Uiso R .
H583 H 1.0908 0.5551 0.5226 0.0328 1.0000 Uiso R .
H591 H 1.0673 0.3891 0.5574 0.0330 1.0000 Uiso . .
H601 H 0.9938 0.2755 0.5488 0.0337 1.0000 Uiso . .
H611 H 0.9092 0.3024 0.5933 0.0332 1.0000 Uiso . .
H651 H 0.9999 0.6190 0.7700 0.0385 1.0000 Uiso . .
H661 H 1.0510 0.6011 0.8743 0.0389 1.0000 Uiso . .
H671 H 0.9992 0.5837 0.9598 0.0388 1.0000 Uiso . .
H831 H 0.8126 1.1015 0.6802 0.0385 1.0000 Uiso . .
H841 H 0.6558 1.1119 0.5601 0.0379 1.0000 Uiso . .
H861 H 1.1404 0.5040 0.6841 0.0330 1.0000 Uiso R .
H862 H 1.1409 0.6121 0.6871 0.0330 1.0000 Uiso R .
H863 H 1.0919 0.5565 0.7121 0.0330 1.0000 Uiso R .
H871 H 0.5012 0.7495 0.9352 0.0334 1.0000 Uiso . .
H881 H 0.5820 0.7726 0.8837 0.0332 1.0000 Uiso . .
H901 H 0.6033 1.4675 0.7882 0.0349 1.0000 Uiso R .
H902 H 0.6224 1.4302 0.8570 0.0349 1.0000 Uiso R .
H903 H 0.5611 1.4055 0.8196 0.0349 1.0000 Uiso R .
H911 H 0.6869 1.1792 1.0061 0.0390 1.0000 Uiso R .
H912 H 0.6227 1.1967 0.9745 0.0390 1.0000 Uiso R .
H913 H 0.6561 1.1105 0.9550 0.0390 1.0000 Uiso R .
H921 H 0.7204 0.6240 0.7056 0.0378 1.0000 Uiso . .
H931 H 0.7173 0.4449 0.6158 0.0376 1.0000 Uiso R .
H932 H 0.7548 0.4480 0.6834 0.0376 1.0000 Uiso R .
H933 H 0.7626 0.5242 0.6336 0.0376 1.0000 Uiso R .
H941 H 0.7527 0.7775 0.9039 0.0388 1.0000 Uiso R .
H942 H 0.6869 0.7513 0.8905 0.0388 1.0000 Uiso R .
H943 H 0.7210 0.7661 0.8342 0.0388 1.0000 Uiso R .
H961 H 0.7069 0.5459 0.8865 0.0379 1.0000 Uiso . .
H971 H 0.8966 0.5841 0.9410 0.0389 1.0000 Uiso . .
H981 H 0.4850 1.3551 0.9657 0.0338 1.0000 Uiso . .
H1001 H 0.7589 1.1115 0.5759 0.0390 1.0000 Uiso . .
H1011 H 0.4710 1.0582 0.5431 0.0375 1.0000 Uiso . .
H1021 H 0.4851 1.0947 0.7347 0.0382 1.0000 Uiso . .

loop_
_atom_site_aniso_label
_atom_site_aniso_U_11
_atom_site_aniso_U_22
_atom_site_aniso_U_33
_atom_site_aniso_U_23
_atom_site_aniso_U_13
_atom_site_aniso_U_12
Cu1 0.037(3) 0.0268(11) 0.0240(13) 0.0012(10) 0.0078(15) 0.0009(18)
Cu2 0.032(3) 0.0275(11) 0.0270(14) -0.0015(10) 0.0065(16) 0.0001(18)
P2 0.032(3) 0.0258(17) 0.028(2) 0.0028(15) 0.0060(19) -0.001(2)
P1 0.031(3) 0.0268(19) 0.029(2) -0.0006(14) 0.0070(19) 0.000(3)
P5 0.028(3) 0.0267(19) 0.027(2) -0.0007(15) 0.006(2) 0.001(2)
P4 0.031(3) 0.0268(17) 0.027(3) -0.0008(16) 0.0074(18) -0.001(2)
P6 0.043(17) 0.040(4) 0.019(3) -0.001(3) 0.014(5) 0.000(4)
P3 0.05(2) 0.037(3) 0.044(5) -0.001(3) -0.001(6) -0.012(5)
F9 0.10(3) 0.038(7) 0.014(3) 0.006(4) 0.002(6) 0.012(8)
F8 0.070(19) 0.028(5) 0.025(6) 0.006(5) 0.003(9) 0.012(8)
F10 0.08(3) 0.045(7) 0.013(3) 0.000(4) -0.002(6) 0.014(8)
F7 0.085(19) 0.033(5) 0.036(7) 0.007(6) 0.000(10) 0.025(8)
F11 0.09(2) 0.022(5) 0.053(8) 0.002(5) -0.001(11) -0.007(7)
F12 0.07(2) 0.026(5) 0.041(7) -0.005(5) 0.004(10) -0.002(7)
F6 0.05(2) 0.045(7) 0.047(7) -0.010(6) -0.015(10) 0.012(9)
F2 0.11(3) 0.045(8) 0.039(7) 0.002(6) 0.026(11) 0.002(11)
F4 0.08(3) 0.050(5) 0.048(8) 0.014(5) 0.012(10) -0.011(8)
F5 0.11(3) 0.056(8) 0.070(9) -0.024(7) -0.039(12) -0.001(11)
F3 0.06(3) 0.053(6) 0.060(9) 0.020(5) -0.009(10) 0.004(8)
F1 0.06(2) 0.081(10) 0.056(9) -0.003(7) 0.006(11) -0.005(12)
N2 0.031(3) 0.005(6) 0.031(3) -0.003(4) 0.0057(18) 0.005(8)
N3 0.032(3) 0.026(7) 0.028(4) -0.006(6) 0.006(2) -0.003(7)
N4 0.032(3) 0.023(7) 0.031(2) 0.002(4) 0.0038(19) -0.011(10)
N1 0.032(3) 0.027(7) 0.028(2) 0.001(6) 0.0067(19) -0.003(9)
O1 0.038(7) 0.026(2) 0.034(6) -0.002(2) 0.012(6) -0.002(3)
O2 0.032(6) 0.022(3) 0.037(7) 0.001(2) 0.009(6) 0.001(3)

loop_
_atom_type_symbol
_atom_type_scat_dispersion_real
_atom_type_scat_dispersion_imag
_atom_type_scat_Cromer_Mann_a1
_atom_type_scat_Cromer_Mann_b1
_atom_type_scat_Cromer_Mann_a2
_atom_type_scat_Cromer_Mann_b2
_atom_type_scat_Cromer_Mann_a3
_atom_type_scat_Cromer_Mann_b3
_atom_type_scat_Cromer_Mann_a4
_atom_type_scat_Cromer_Mann_b4
_atom_type_scat_Cromer_Mann_c
_atom_type_scat_source
C 0.0006 0.0007 2.3100 20.8439 1.0200 10.2075 1.5886 0.5687 0.8650 51.6512 0.2156 'International Tables Vol C 4.2.6.8 and 6.1.1.4'
H 0.0000 0.0000 0.4930 10.5109 0.3229 26.1257 0.1402 3.1424 0.0408 57.7998 0.0030 'International Tables Vol C 4.2.6.8 and 6.1.1.4'
N 0.0016 0.0014 12.2126 0.0057 3.1322 9.8933 2.0125 28.9975 1.1663 0.5826 -11.5290 'International Tables Vol C 4.2.6.8 and 6.1.1.4'
O 0.0036 0.0026 3.0485 13.2771 2.2868 5.7011 1.5463 0.3239 0.8670 32.9089 0.2508 'International Tables Vol C 4.2.6.8 and 6.1.1.4'
F 0.0067 0.0045 3.5392 10.2825 2.6412 4.2944 1.5170 0.2615 1.0243 26.1476 0.2776 'International Tables Vol C 4.2.6.8 and 6.1.1.4'
P 0.0502 0.0043 6.4345 1.9067 4.1791 27.1570 1.7800 0.5260 1.4908 68.1645 1.1149 'International Tables Vol C 4.2.6.8 and 6.1.1.4'
Cu 0.2947 0.6374 13.3380 3.5828 7.1676 0.2470 5.6158 11.3966 1.6735 64.8126 1.1910 'International Tables Vol C 4.2.6.8 and 6.1.1.4'

loop_
_geom_angle_atom_site_label_1
_geom_angle_atom_site_label_2
_geom_angle_atom_site_label_3
_geom_angle
_geom_angle_publ_flag
P2 Cu1 P1 131.3(3) yes
P2 Cu1 N2 108.2(4) yes
P1 Cu1 N2 105.3(4) yes
P2 Cu1 N1 110.2(5) yes
P1 Cu1 N1 110.4(5) yes
N2 Cu1 N1 78.4(8) yes
P2 Cu1 O1 75.7(5) yes
P1 Cu1 O1 74.5(5) yes
N2 Cu1 O1 82.7(8) yes
N1 Cu1 O1 161.1(8) yes
P5 Cu2 P4 127.9(3) yes
P5 Cu2 N3 112.5(5) yes
P4 Cu2 N3 110.2(5) yes
P5 Cu2 N4 106.9(5) yes
P4 Cu2 N4 109.0(4) yes
N3 Cu2 N4 79.4(8) yes
P5 Cu2 O2 72.6(5) yes
P4 Cu2 O2 74.7(5) yes
N3 Cu2 O2 163.9(6) yes
N4 Cu2 O2 84.5(8) yes
Cu1 P2 C3 113.8(9) yes
Cu1 P2 C44 113.5(7) yes
C3 P2 C44 107.9(13) yes
Cu1 P2 C99 110.5(7) yes
C3 P2 C99 107.9(11) yes
C44 P2 C99 102.6(14) yes
Cu1 P1 C9 116.7(11) yes
Cu1 P1 C12 111.1(8) yes
C9 P1 C12 102.2(17) yes
Cu1 P1 C25 112.3(8) yes
C9 P1 C25 106.6(13) yes
C12 P1 C25 107.1(15) yes
Cu2 P5 C33 113.1(9) yes
Cu2 P5 C36 111.4(11) yes
C33 P5 C36 112.0(14) yes
Cu2 P5 C40 113.7(7) yes
C33 P5 C40 104.6(18) yes
C36 P5 C40 101.3(18) yes
Cu2 P4 C45 113.2(10) yes
Cu2 P4 C48 114.5(6) yes
C45 P4 C48 109.0(15) yes
Cu2 P4 C52 109.3(7) yes
C45 P4 C52 110.6(13) yes
C48 P4 C52 99.5(16) yes
F9 P6 F8 92.9(11) yes
F9 P6 F10 178.5(12) yes
F8 P6 F10 88.5(10) yes
F9 P6 F7 90.1(10) yes
F8 P6 F7 176.9(11) yes
F10 P6 F7 88.5(11) yes
F9 P6 F11 90.0(10) yes
F8 P6 F11 89.7(14) yes
F10 P6 F11 89.6(9) yes
F7 P6 F11 91.1(11) yes
F9 P6 F12 89.3(9) yes
F8 P6 F12 86.9(11) yes
F10 P6 F12 91.2(10) yes
F7 P6 F12 92.2(14) yes
F11 P6 F12 176.6(15) yes
F6 P3 F2 91.4(18) yes
F6 P3 F4 87.7(10) yes
F2 P3 F4 86.7(14) yes
F6 P3 F5 177.3(11) yes
F2 P3 F5 87.6(13) yes
F4 P3 F5 94.8(10) yes
F6 P3 F3 86.1(10) yes
F2 P3 F3 86.9(13) yes
F4 P3 F3 171(2) yes
F5 P3 F3 91.3(10) yes
F6 P3 F1 90.4(14) yes
F2 P3 F1 177.9(17) yes
F4 P3 F1 92.4(14) yes
F5 P3 F1 90.5(19) yes
F3 P3 F1 94.2(14) yes
Cu1 N2 C28 110.6(10) yes
Cu1 N2 C102 127.1(10) yes
C28 N2 C102 120.07(4) yes
Cu2 N3 C8 106.6(9) yes
Cu2 N3 C92 128.8(9) yes
C8 N3 C92 119.97(4) yes
Cu2 N4 C64 114.2(11) yes
Cu2 N4 C65 124.6(11) yes
C64 N4 C65 120.02(4) yes
Cu1 N1 C1 126.8(10) yes
Cu1 N1 C85 113.2(10) yes
C1 N1 C85 119.99(3) yes
Cu1 O1 C13 115.8(18) yes
Cu1 O1 C15 113.1(19) yes
C13 O1 C15 118(2) yes
Cu2 O2 C53 112.2(19) yes
Cu2 O2 C95 111.8(18) yes
C53 O2 C95 118.4(20) yes
N1 C1 C83 119.98(3) yes
N1 C1 H11 119.6 no
C83 C1 H11 120.4 no
C8 C2 C96 120.05(4) yes
C8 C2 H21 120.0 no
C96 C2 H21 120.0 no
P2 C3 C4 103(2) yes
P2 C3 C31 106.4(17) yes
C4 C3 C31 109(2) yes
P2 C3 C94 119.5(20) yes
C4 C3 C94 113.4(18) yes
C31 C3 C94 105(3) yes
C3 C4 H41 108.8 no
C3 C4 H42 109.5 no
H41 C4 H42 109.5 no
C3 C4 H43 110.1 no
H41 C4 H43 109.5 no
H42 C4 H43 109.5 no
C44 C5 H51 109.3 no
C44 C5 H52 109.5 no
H51 C5 H52 109.5 no
C44 C5 H53 109.6 no
H51 C5 H53 109.5 no
H52 C5 H53 109.5 no
C44 C6 H61 109.5 no
C44 C6 H62 109.6 no
H61 C6 H62 109.5 no
C44 C6 H63 109.3 no
H61 C6 H63 109.5 no
H62 C6 H63 109.5 no
C44 C7 H71 109.8 no
C44 C7 H72 109.0 no
H71 C7 H72 109.5 no
C44 C7 H73 109.6 no
H71 C7 H73 109.5 no
H72 C7 H73 109.5 no
C2 C8 N3 119.99(4) yes
C2 C8 C64 120.2(13) yes
N3 C8 C64 119.8(13) yes
P1 C9 C10 108.1(18) yes
P1 C9 C11 118(2) yes
C10 C9 C11 112(4) yes
P1 C9 C91 104(3) yes
C10 C9 C91 111(2) yes
C11 C9 C91 104(2) yes
C9 C10 H101 109.0 no
C9 C10 H102 109.0 no
H101 C10 H102 109.5 no
C9 C10 H103 110.4 no
H101 C10 H103 109.5 no
H102 C10 H103 109.5 no
C9 C11 H111 108.3 no
C9 C11 H112 108.5 no
H111 C11 H112 109.5 no
C9 C11 H113 111.6 no
H111 C11 H113 109.5 no
H112 C11 H113 109.5 no
P1 C12 C13 116.8(10) yes
P1 C12 C22 122.5(10) yes
C13 C12 C22 120.25(3) yes
C12 C13 O1 121.0(19) yes
C12 C13 C19 119.76(3) yes
O1 C13 C19 119.2(19) yes
C92 C14 C96 119.99(4) yes
C92 C14 H141 119.8 no
C96 C14 H141 120.2 no
O1 C15 C16 117.7(20) yes
O1 C15 C99 122.2(20) yes
C16 C15 C99 119.998(19) yes
C15 C16 C17 120.108(19) yes
C15 C16 C18 119.9(18) yes
C17 C16 C18 119.9(18) yes
C16 C17 C87 119.893(18) yes
C16 C17 H171 120.2 no
C87 C17 H171 119.9 no
C16 C18 C19 105(3) yes
C16 C18 C23 109.7(18) yes
C19 C18 C23 108.3(17) yes
C16 C18 C24 116.5(18) yes
C19 C18 C24 114.2(18) yes
C23 C18 C24 103(4) yes
C18 C19 C13 120.0(20) yes
C18 C19 C20 120.0(20) yes
C13 C19 C20 119.982(14) yes
C19 C20 C98 120.25(2) yes
C19 C20 H201 119.8 no
C98 C20 H201 120.0 no
C33 C21 H211 109.6 no
C33 C21 H212 109.6 no
H211 C21 H212 109.5 no
C33 C21 H213 109.2 no
H211 C21 H213 109.5 no
H212 C21 H213 109.5 no
C12 C22 C98 119.98(2) yes
C12 C22 H221 120.7 no
C98 C22 H221 119.3 no
C18 C23 H231 109.9 no
C18 C23 H232 108.6 no
H231 C23 H232 109.5 no
C18 C23 H233 109.9 no
H231 C23 H233 109.5 no
H232 C23 H233 109.5 no
C18 C24 H241 110.0 no
C18 C24 H242 108.8 no
H241 C24 H242 109.5 no
C18 C24 H243 109.6 no
H241 C24 H243 109.5 no
H242 C24 H243 109.5 no
P1 C25 C26 104.0(17) yes
P1 C25 C27 108.7(19) yes
C26 C25 C27 108(3) yes
P1 C25 C90 113(2) yes
C26 C25 C90 104(3) yes
C27 C25 C90 118(3) yes
C25 C26 H261 109.4 no
C25 C26 H262 109.4 no
H261 C26 H262 109.5 no
C25 C26 H263 109.6 no
H261 C26 H263 109.5 no
H262 C26 H263 109.5 no
C25 C27 H271 109.5 no
C25 C27 H272 109.5 no
H271 C27 H272 109.5 no
C25 C27 H273 109.5 no
H271 C27 H273 109.5 no
H272 C27 H273 109.5 no
N2 C28 C29 119.90(4) yes
N2 C28 C85 117.9(13) yes
C29 C28 C85 122.1(13) yes
C28 C29 C101 120.03(4) yes
C28 C29 H291 120.5 no
C101 C29 H291 119.5 no
C101 C30 C102 119.89(4) yes
C101 C30 H301 120.2 no
C102 C30 H301 119.9 no
C3 C31 H311 109.6 no
C3 C31 H312 109.3 no
H311 C31 H312 109.5 no
C3 C31 H313 109.5 no
H311 C31 H313 109.5 no
H312 C31 H313 109.5 no
P5 C33 C21 105(2) yes
P5 C33 C34 104.7(18) yes
C21 C33 C34 106(3) yes
P5 C33 C35 124(2) yes
C21 C33 C35 101(3) yes
C34 C33 C35 114(2) yes
C33 C34 H341 109.4 no
C33 C34 H342 109.8 no
H341 C34 H342 109.5 no
C33 C34 H343 109.2 no
H341 C34 H343 109.5 no
H342 C34 H343 109.5 no
C33 C35 H351 110.4 no
C33 C35 H352 108.0 no
H351 C35 H352 109.5 no
C33 C35 H353 110.0 no
H351 C35 H353 109.5 no
H352 C35 H353 109.5 no
P5 C36 C37 107(2) yes
P5 C36 C38 104(3) yes
C37 C36 C38 112(3) yes
P5 C36 C39 111(2) yes
C37 C36 C39 119(5) yes
C38 C36 C39 103(3) yes
C36 C37 H371 109.3 no
C36 C37 H372 109.6 no
H371 C37 H372 109.5 no
C36 C37 H373 109.5 no
H371 C37 H373 109.5 no
H372 C37 H373 109.5 no
C36 C38 H381 109.8 no
C36 C38 H382 109.1 no
H381 C38 H382 109.5 no
C36 C38 H383 109.5 no
H381 C38 H383 109.5 no
H382 C38 H383 109.5 no
C36 C39 H391 109.6 no
C36 C39 H392 109.6 no
H391 C39 H392 109.5 no
C36 C39 H393 109.2 no
H391 C39 H393 109.5 no
H392 C39 H393 109.5 no
P5 C40 C41 122.5(10) yes
P5 C40 C95 117.3(10) yes
C41 C40 C95 119.98(3) yes
C40 C41 C42 120.00(3) yes
C40 C41 H411 120.5 no
C42 C41 H411 119.5 no
C41 C42 C43 120.016(11) yes
C41 C42 H421 120.4 no
C43 C42 H421 119.6 no
C42 C43 C55 119.98(4) yes
C42 C43 H431 120.0 no
C55 C43 H431 120.0 no
C7 C44 C5 106(3) yes
C7 C44 P2 116.7(16) yes
C5 C44 P2 112.1(19) yes
C7 C44 C6 106(3) yes
C5 C44 C6 108(2) yes
P2 C44 C6 107.1(18) yes
P4 C45 C46 104(3) yes
P4 C45 C47 111(2) yes
C46 C45 C47 107.0(20) yes
P4 C45 C93 104(2) yes
C46 C45 C93 112(2) yes
C47 C45 C93 118(4) yes
C45 C46 H461 109.2 no
C45 C46 H462 109.6 no
H461 C46 H462 109.5 no
C45 C46 H463 109.6 no
H461 C46 H463 109.5 no
H462 C46 H463 109.5 no
C45 C47 H471 109.5 no
C45 C47 H472 109.6 no
H471 C47 H472 109.5 no
C45 C47 H473 109.3 no
H471 C47 H473 109.5 no
H472 C47 H473 109.5 no
P4 C48 C49 101.6(19) yes
P4 C48 C50 117.0(15) yes
C49 C48 C50 106(3) yes
P4 C48 C51 108(3) yes
C49 C48 C51 111(2) yes
C50 C48 C51 112(3) yes
C48 C49 H491 109.3 no
C48 C49 H492 109.6 no
H491 C49 H492 109.5 no
C48 C49 H493 109.6 no
H491 C49 H493 109.5 no
H492 C49 H493 109.5 no
C48 C50 H501 109.5 no
C48 C50 H502 109.4 no
H501 C50 H502 109.5 no
C48 C50 H503 109.5 no
H501 C50 H503 109.5 no
H502 C50 H503 109.5 no
C48 C51 H511 110.1 no
C48 C51 H512 109.9 no
H511 C51 H512 109.5 no
C48 C51 H513 108.3 no
H511 C51 H513 109.5 no
H512 C51 H513 109.5 no
P4 C52 C53 119.8(10) yes
P4 C52 C61 119.9(10) yes
C53 C52 C61 119.98(4) yes
C52 C53 O2 122.4(20) yes
C52 C53 C56 120.03(4) yes
O2 C53 C56 117.6(20) yes
C43 C55 C57 117.5(20) yes
C43 C55 C95 120.00(3) yes
C57 C55 C95 122(2) yes
C53 C56 C57 120.9(18) yes
C53 C56 C59 120.00(3) yes
C57 C56 C59 119.1(18) yes
C55 C57 C56 101(3) yes
C55 C57 C58 118.7(19) yes
C56 C57 C58 113.9(19) yes
C55 C57 C86 104.4(17) yes
C56 C57 C86 109(2) yes
C58 C57 C86 109(4) yes
C57 C58 H581 109.6 no
C57 C58 H582 109.8 no
H581 C58 H582 109.5 no
C57 C58 H583 109.1 no
H581 C58 H583 109.5 no
H582 C58 H583 109.5 no
C56 C59 C60 119.975(17) yes
C56 C59 H591 120.1 no
C60 C59 H591 119.9 no
C59 C60 C61 120.03(4) yes
C59 C60 H601 120.1 no
C61 C60 H601 119.9 no
C60 C61 C52 120.00(3) yes
C60 C61 H611 120.0 no
C52 C61 H611 120.0 no
C8 C64 N4 115.6(14) yes
C8 C64 C97 124.3(14) yes
N4 C64 C97 119.93(4) yes
N4 C65 C66 120.04(3) yes
N4 C65 H651 120.2 no
C66 C65 H651 119.8 no
C65 C66 C67 119.93(4) yes
C65 C66 H661 119.8 no
C67 C66 H661 120.2 no
C66 C67 C97 120.02(4) yes
C66 C67 H671 119.5 no
C97 C67 H671 120.5 no
C1 C83 C100 120.02(4) yes
C1 C83 H831 120.1 no
C100 C83 H831 119.9 no
C85 C84 C100 119.98(4) yes
C85 C84 H841 119.2 no
C100 C84 H841 120.8 no
N1 C85 C84 120.02(4) yes
N1 C85 C28 117.2(13) yes
C84 C85 C28 122.3(13) yes
C57 C86 H861 109.5 no
C57 C86 H862 109.6 no
H861 C86 H862 109.5 no
C57 C86 H863 109.3 no
H861 C86 H863 109.5 no
H862 C86 H863 109.5 no
C17 C87 C88 120.00(4) yes
C17 C87 H871 120.0 no
C88 C87 H871 120.1 no
C87 C88 C99 120.108(19) yes
C87 C88 H881 119.8 no
C99 C88 H881 120.1 no
C25 C90 H901 109.4 no
C25 C90 H902 109.5 no
H901 C90 H902 109.5 no
C25 C90 H903 109.5 no
H901 C90 H903 109.5 no
H902 C90 H903 109.5 no
C9 C91 H911 108.7 no
C9 C91 H912 110.2 no
H911 C91 H912 109.5 no
C9 C91 H913 109.5 no
H911 C91 H913 109.5 no
H912 C91 H913 109.5 no
C14 C92 N3 120.04(4) yes
C14 C92 H921 120.4 no
N3 C92 H921 119.5 no
C45 C93 H931 110.1 no
C45 C93 H932 109.7 no
H931 C93 H932 109.5 no
C45 C93 H933 108.6 no
H931 C93 H933 109.5 no
H932 C93 H933 109.5 no
C3 C94 H941 110.2 no
C3 C94 H942 108.8 no
H941 C94 H942 109.5 no
C3 C94 H943 109.5 no
H941 C94 H943 109.5 no
H942 C94 H943 109.5 no
C55 C95 C40 120.016(11) yes
C55 C95 O2 116.3(20) yes
C40 C95 O2 123.7(20) yes
C2 C96 C14 119.96(3) yes
C2 C96 H961 120.0 no
C14 C96 H961 120.1 no
C67 C97 C64 120.04(3) yes
C67 C97 H971 119.7 no
C64 C97 H971 120.3 no
C20 C98 C22 119.77(3) yes
C20 C98 H981 119.5 no
C22 C98 H981 120.7 no
P2 C99 C88 121.8(10) yes
P2 C99 C15 118.3(10) yes
C88 C99 C15 119.894(18) yes
C83 C100 C84 120.00(4) yes
C83 C100 H1001 120.7 no
C84 C100 H1001 119.3 no
C29 C101 C30 120.07(3) yes
C29 C101 H1011 120.5 no
C30 C101 H1011 119.4 no
N2 C102 C30 120.03(3) yes
N2 C102 H1021 120.2 no
C30 C102 H1021 119.8 no

loop_
_geom_bond_atom_site_label_1
_geom_bond_atom_site_label_2
_geom_bond_distance
_geom_bond_publ_flag
Cu1 P2 2.274(6) yes
Cu1 P1 2.266(7) yes
Cu1 N2 2.139(14) yes
Cu1 N1 2.083(17) yes
Cu1 O1 2.62(4) yes
Cu2 P5 2.275(8) yes
Cu2 P4 2.290(7) yes
Cu2 N3 2.20(2) yes
Cu2 N4 2.061(12) yes
Cu2 O2 2.75(3) yes
P2 C3 1.98(3) yes
P2 C44 1.87(2) yes
P2 C99 1.82(3) yes
P1 C9 1.89(4) yes
P1 C12 1.85(3) yes
P1 C25 1.93(2) yes
P5 C33 1.88(2) yes
P5 C36 1.93(3) yes
P5 C40 1.78(3) yes
P4 C45 1.95(4) yes
P4 C48 1.94(2) yes
P4 C52 1.87(3) yes
P6 F9 1.611(14) yes
P6 F8 1.60(3) yes
P6 F10 1.612(14) yes
P6 F7 1.64(3) yes
P6 F11 1.67(2) yes
P6 F12 1.61(2) yes
P3 F6 1.64(2) yes
P3 F2 1.55(4) yes
P3 F4 1.614(15) yes
P3 F5 1.62(2) yes
P3 F3 1.632(14) yes
P3 F1 1.58(4) yes
N2 C28 1.3962(4) yes
N2 C102 1.3981(11) yes
N3 C8 1.3959(3) yes
N3 C92 1.3966(11) yes
N4 C64 1.3982(4) yes
N4 C65 1.3997(11) yes
N1 C1 1.4093(11) yes
N1 C85 1.4099(4) yes
O1 C13 1.34(2) yes
O1 C15 1.369(19) yes
O2 C53 1.326(19) yes
O2 C95 1.31(2) yes
C1 C83 1.4097(4) yes
C1 H11 0.945 no
C2 C8 1.3970(5) yes
C2 C96 1.3966(11) yes
C2 H21 0.953 no
C3 C4 1.53(3) yes
C3 C31 1.5000(12) yes
C3 C94 1.54(3) yes
C4 H41 0.950 no
C4 H42 0.950 no
C4 H43 0.950 no
C5 C44 1.5000(12) yes
C5 H51 0.950 no
C5 H52 0.950 no
C5 H53 0.950 no
C6 C44 1.47(5) yes
C6 H61 0.950 no
C6 H62 0.950 no
C6 H63 0.950 no
C7 C44 1.56(3) yes
C7 H71 0.950 no
C7 H72 0.950 no
C7 H73 0.950 no
C8 C64 1.42(3) yes
C9 C10 1.59(8) yes
C9 C11 1.53(3) yes
C9 C91 1.59(5) yes
C10 H101 0.950 no
C10 H102 0.950 no
C10 H103 0.950 no
C11 H111 0.950 no
C11 H112 0.950 no
C11 H113 0.950 no
C12 C13 1.4005(4) yes
C12 C22 1.40356(13) yes
C13 C19 1.3966(8) yes
C14 C92 1.3970(5) yes
C14 C96 1.3959(3) yes
C14 H141 0.945 no
C15 C16 1.3946(8) yes
C15 C99 1.3915(4) yes
C16 C17 1.39310(9) yes
C16 C18 1.60(4) yes
C17 C87 1.3916(4) yes
C17 H171 0.952 no
C18 C19 1.55(4) yes
C18 C23 1.61(4) yes
C18 C24 1.50(6) yes
C19 C20 1.40360(13) yes
C20 C98 1.4005(4) yes
C20 H201 0.958 no
C21 C33 1.49(6) yes
C21 H211 0.950 no
C21 H212 0.950 no
C21 H213 0.950 no
C22 C98 1.3966(8) yes
C22 H221 0.947 no
C23 H231 0.950 no
C23 H232 0.950 no
C23 H233 0.950 no
C24 H241 0.950 no
C24 H242 0.950 no
C24 H243 0.950 no
C25 C26 1.60(4) yes
C25 C27 1.501(5) yes
C25 C90 1.60(4) yes
C26 H261 0.950 no
C26 H262 0.950 no
C26 H263 0.950 no
C27 H271 0.950 no
C27 H272 0.950 no
C27 H273 0.950 no
C28 C29 1.3957(4) yes
C28 C85 1.35(3) yes
C29 C101 1.3981(11) yes
C29 H291 0.946 no
C30 C101 1.3963(4) yes
C30 C102 1.3957(4) yes
C30 H301 0.957 no
C31 H311 0.950 no
C31 H312 0.950 no
C31 H313 0.950 no
C33 C34 1.54(3) yes
C33 C35 1.44(3) yes
C34 H341 0.950 no
C34 H342 0.950 no
C34 H343 0.950 no
C35 H351 0.950 no
C35 H352 0.950 no
C35 H353 0.950 no
C36 C37 1.31(8) yes
C36 C38 1.62(6) yes
C36 C39 1.53(3) yes
C37 H371 0.950 no
C37 H372 0.950 no
C37 H373 0.950 no
C38 H381 0.950 no
C38 H382 0.950 no
C38 H383 0.950 no
C39 H391 0.950 no
C39 H392 0.950 no
C39 H393 0.950 no
C40 C41 1.40514(18) yes
C40 C95 1.4054(3) yes
C41 C42 1.4056(9) yes
C41 H411 0.948 no
C42 C43 1.4054(3) yes
C42 H421 0.955 no
C43 C55 1.40517(18) yes
C43 H431 0.957 no
C45 C46 1.55(4) yes
C45 C47 1.48(3) yes
C45 C93 1.36(6) yes
C46 H461 0.950 no
C46 H462 0.950 no
C46 H463 0.950 no
C47 H471 0.950 no
C47 H472 0.950 no
C47 H473 0.950 no
C48 C49 1.64(6) yes
C48 C50 1.5000(9) yes
C48 C51 1.45(6) yes
C49 H491 0.950 no
C49 H492 0.950 no
C49 H493 0.950 no
C50 H501 0.950 no
C50 H502 0.950 no
C50 H503 0.950 no
C51 H511 0.950 no
C51 H512 0.950 no
C51 H513 0.950 no
C52 C53 1.3939(6) yes
C52 C61 1.39341(8) yes
C53 C56 1.3942(8) yes
C55 C57 1.60(4) yes
C55 C95 1.4056(9) yes
C56 C57 1.63(4) yes
C56 C59 1.39344(8) yes
C57 C58 1.43(6) yes
C57 C86 1.60(3) yes
C58 H581 0.950 no
C58 H582 0.950 no
C58 H583 0.950 no
C59 C60 1.3938(6) yes
C59 H591 0.950 no
C60 C61 1.3942(8) yes
C60 H601 0.951 no
C61 H611 0.951 no
C64 C97 1.3985(4) yes
C65 C66 1.3984(4) yes
C65 H651 0.956 no
C66 C67 1.3982(4) yes
C66 H661 0.957 no
C67 C97 1.3997(11) yes
C67 H671 0.951 no
C83 C100 1.4099(4) yes
C83 H831 0.939 no
C84 C85 1.4097(4) yes
C84 C100 1.4093(11) yes
C84 H841 0.955 no
C86 H861 0.950 no
C86 H862 0.950 no
C86 H863 0.950 no
C87 C88 1.3946(8) yes
C87 H871 0.953 no
C88 C99 1.39309(9) yes
C88 H881 0.951 no
C90 H901 0.950 no
C90 H902 0.950 no
C90 H903 0.950 no
C91 H911 0.950 no
C91 H912 0.950 no
C91 H913 0.950 no
C92 H921 0.947 no
C93 H931 0.950 no
C93 H932 0.950 no
C93 H933 0.950 no
C94 H941 0.950 no
C94 H942 0.950 no
C94 H943 0.950 no
C96 H961 0.948 no
C97 H971 0.944 no
C98 H981 0.956 no
C100 H1001 0.944 no
C101 H1011 0.953 no
C102 H1021 0.954 no

loop_
_geom_hbond_atom_site_label_D
_geom_hbond_atom_site_label_H
_geom_hbond_atom_site_label_A
_geom_hbond_site_symmetry_A
_geom_hbond_angle_DHA
_geom_hbond_distance_DH
_geom_hbond_distance_HA
_geom_hbond_distance_DA
_geom_hbond_publ_flag
C6 H62 N2 . 148 0.95 2.25 3.10(3) yes
C6 H62 C28 . 178 0.95 2.43 3.38(3) yes
C6 H63 C98 4_646 152 0.95 2.56 3.43(3) yes
C7 H72 C88 . 125 0.95 2.41 3.05(3) yes
C22 H221 C90 . 121 0.95 2.46 3.06(3) yes
C26 H263 N2 . 134 0.95 2.25 2.99(3) yes
C26 H263 C28 . 162 0.95 2.55 3.47(3) yes
C34 H343 N4 . 131 0.95 2.33 3.04(3) yes
C35 H352 C41 . 124 0.95 2.58 3.21(3) yes
C39 H392 C41 . 133 0.95 2.58 3.31(3) yes
C41 H411 C35 . 126 0.95 2.56 3.21(3) yes
C46 H462 C61 . 138 0.95 2.58 3.34(3) yes
C49 H491 C41 4_746 156 0.95 2.28 3.17(3) yes
C49 H491 C42 4_746 152 0.95 2.43 3.30(3) yes
C49 H492 N4 . 161 0.95 2.25 3.16(3) yes
C49 H492 C65 . 147 0.95 2.28 3.12(3) yes
C50 H502 C61 . 126 0.95 2.49 3.14(3) yes
C50 H503 C47 . 133 0.95 2.45 3.17(3) yes
C65 H651 O2 . 129 0.96 2.34 3.04(3) yes
C102 H1021 O1 . 125 0.95 2.40 3.04(3) yes
